data_4318697
loop_
_publ_author_name
'Richard D. Adams'
'Burjor Captain'
'Wei Fu'
'Mark D. Smith'

_publ_section_title
;
 High Nuclearity Ruthenium-Tin Clusters from the Reactions of
 Triphenylstannane with Pentaruthenium Carbonyl Carbido Cluster Complexes
;
_journal_name_full 'Inorganic Chemistry'
_journal_page_first 5593
_journal_page_last 5601
_journal_paper_doi 10.1021/ic0204169
_journal_volume 41
_journal_year 2002
_chemical_formula_sum 'C69.25 H60.5 Cl0.5 O8 Ru5 Sn4'
_chemical_formula_weight 2018.51
_chemical_name_systematic
;
  ?
;
_space_group_IT_number 14
_symmetry_cell_setting monoclinic
_symmetry_space_group_name_Hall '-P 2ybc'
_symmetry_space_group_name_H-M 'P 1 21/c 1'
_atom_sites_solution_hydrogens geom
_atom_sites_solution_primary direct
_atom_sites_solution_secondary difmap
_audit_creation_method SHELXL-97
_cell_angle_alpha 90.00
_cell_angle_beta 102.8120(10)
_cell_angle_gamma 90.00
_cell_formula_units_Z 4
_cell_length_a 14.6107(11)
_cell_length_b 18.7109(14)
_cell_length_c 25.3931(19)
_cell_measurement_reflns_used 7349
_cell_measurement_temperature 190(2)
_cell_measurement_theta_max 26.40
_cell_measurement_theta_min 2.21
_cell_volume 6769.1(9)
_computing_cell_refinement 'SAINT+ NT V6.02a (Bruker, 1998)'
_computing_data_collection 'SMART NT V5.619 (Bruker, 2000)'
_computing_data_reduction 'SAINT+ NT V6.02a'
_computing_molecular_graphics 'SHELXTL V5.1 (Sheldrick, 1997)'
_computing_publication_material 'SHELXTL V5.1'
_computing_structure_refinement 'SHELXL-97 (Sheldrick, 1997)'
_computing_structure_solution 'SHELXS-97 (Sheldrick, 1990)'
_diffrn_ambient_temperature 190(2)
_diffrn_measured_fraction_theta_full 0.999
_diffrn_measured_fraction_theta_max 0.999
_diffrn_measurement_device_type 'Bruker SMART APEX CCD diffractometer'
_diffrn_measurement_method 'omega scans'
_diffrn_radiation_monochromator graphite
_diffrn_radiation_source 'fine-focus sealed tube'
_diffrn_radiation_type MoK\a
_diffrn_radiation_wavelength 0.71073
_diffrn_reflns_av_R_equivalents 0.0465
_diffrn_reflns_av_sigmaI/netI 0.0412
_diffrn_reflns_limit_h_max 17
_diffrn_reflns_limit_h_min -17
_diffrn_reflns_limit_k_max 22
_diffrn_reflns_limit_k_min -22
_diffrn_reflns_limit_l_max 30
_diffrn_reflns_limit_l_min -30
_diffrn_reflns_number 46674
_diffrn_reflns_theta_full 25.03
_diffrn_reflns_theta_max 25.03
_diffrn_reflns_theta_min 1.43
_diffrn_standards_decay_% <1
_exptl_absorpt_coefficient_mu 2.604
_exptl_absorpt_correction_T_max 0.694
_exptl_absorpt_correction_T_min 0.571
_exptl_absorpt_correction_type SADABS
_exptl_absorpt_process_details '(SADABS, Bruker, 1997)'
_exptl_crystal_colour red
_exptl_crystal_density_diffrn 1.981
_exptl_crystal_density_method 'not measured'
_exptl_crystal_description plate
_exptl_crystal_F_000 3874
_exptl_crystal_size_max 0.36
_exptl_crystal_size_mid 0.18
_exptl_crystal_size_min 0.05
_refine_diff_density_max 1.535
_refine_diff_density_min -3.195
_refine_diff_density_rms 0.192
_refine_ls_extinction_method none
_refine_ls_goodness_of_fit_ref 1.143
_refine_ls_hydrogen_treatment mixed
_refine_ls_matrix_type full
_refine_ls_number_parameters 789
_refine_ls_number_reflns 11965
_refine_ls_number_restraints 13
_refine_ls_restrained_S_all 1.143
_refine_ls_R_factor_all 0.0727
_refine_ls_R_factor_gt 0.0595
_refine_ls_shift/su_max 0.108
_refine_ls_shift/su_mean 0.002
_refine_ls_structure_factor_coef Fsqd
_refine_ls_weighting_details 'calc w=1/[\s^2^(Fo^2^)+(0.0666P)^2^+63.9082P] where P=(Fo^2^+2Fc^2^)/3'
_refine_ls_weighting_scheme calc
_refine_ls_wR_factor_gt 0.1488
_refine_ls_wR_factor_ref 0.1550
_reflns_number_gt 9944
_reflns_number_total 11965
_reflns_threshold_expression >2sigma(I)
_cod_data_source_file ic0204169_5.cif
_cod_data_source_block bclogos
_cod_original_formula_sum 'C69.25 H60.50 Cl0.50 O8 Ru5 Sn4'
_cod_database_code 4318697

loop_
_symmetry_equiv_pos_as_xyz
'x, y, z'
'-x, y+1/2, -z+1/2'
'-x, -y, -z'
'x, -y-1/2, z-1/2'

loop_
_atom_site_label
_atom_site_type_symbol
_atom_site_fract_x
_atom_site_fract_y
_atom_site_fract_z
_atom_site_U_iso_or_equiv
_atom_site_adp_type
_atom_site_occupancy
_atom_site_symmetry_multiplicity
_atom_site_calc_flag
_atom_site_refinement_flags
_atom_site_disorder_assembly
_atom_site_disorder_group
Ru1 Ru 0.10056(5) 0.31401(4) 0.26294(3) 0.02243(17) Uani 1 1 d . . .
Ru2 Ru 0.29435(5) 0.31805(5) 0.29098(3) 0.0303(2) Uani 1 1 d . . .
Ru3 Ru 0.19111(5) 0.38941(4) 0.19555(3) 0.02530(18) Uani 1 1 d . . .
Ru4 Ru 0.07858(5) 0.46230(4) 0.25983(3) 0.02257(17) Uani 1 1 d . . .
Ru5 Ru 0.18191(5) 0.38926(4) 0.35529(3) 0.02211(17) Uani 1 1 d . . .
Sn1 Sn 0.31092(5) 0.29209(4) 0.39336(3) 0.03813(19) Uani 1 1 d . . .
Sn2 Sn 0.33864(6) 0.30479(5) 0.19769(4) 0.0521(2) Uani 1 1 d . . .
Sn3 Sn 0.04778(5) 0.47166(4) 0.15409(3) 0.02796(17) Uani 1 1 d . . .
Sn4 Sn 0.03653(4) 0.47210(3) 0.35489(2) 0.02465(16) Uani 1 1 d . . .
O21 O 0.3300(8) 0.1579(5) 0.2913(5) 0.088(4) Uani 1 1 d . . .
O22 O 0.4925(7) 0.3772(7) 0.3256(5) 0.089(4) Uani 1 1 d . . .
O31 O 0.1095(6) 0.3031(5) 0.0952(3) 0.055(2) Uani 1 1 d . . .
O32 O 0.3022(6) 0.4932(5) 0.1423(4) 0.070(3) Uani 1 1 d . . .
O41 O -0.1282(5) 0.5035(5) 0.2293(3) 0.046(2) Uani 1 1 d . . .
O42 O 0.1497(6) 0.6158(4) 0.2689(3) 0.047(2) Uani 1 1 d . . .
O51 O 0.0959(6) 0.3173(4) 0.4399(3) 0.048(2) Uani 1 1 d . . .
O52 O 0.2945(6) 0.4938(5) 0.4344(4) 0.066(3) Uani 1 1 d . . .
C1 C 0.1938(6) 0.3966(5) 0.2763(3) 0.024(2) Uani 1 1 d . . .
C2 C -0.0161(7) 0.2680(5) 0.2006(4) 0.032(2) Uani 1 1 d . . .
H2 H -0.0383 0.2858 0.1650 0.039 Uiso 1 1 calc R . .
C3 C -0.0555(7) 0.2913(5) 0.2417(4) 0.032(2) Uani 1 1 d . . .
H3 H -0.1082 0.3224 0.2340 0.039 Uiso 1 1 calc R . .
C4 C -0.0185(7) 0.2695(5) 0.2956(4) 0.029(2) Uani 1 1 d . . .
H4 H -0.0432 0.2882 0.3244 0.035 Uiso 1 1 calc R . .
C5 C 0.0560(7) 0.2195(5) 0.3059(4) 0.036(2) Uani 1 1 d . . .
H5 H 0.0820 0.2049 0.3419 0.043 Uiso 1 1 calc R . .
C6 C 0.0925(8) 0.1908(6) 0.2629(5) 0.038(2) Uani 1 1 d . . .
H6 H 0.1391 0.1545 0.2693 0.046 Uiso 1 1 calc R . .
C7 C 0.0581(7) 0.2174(5) 0.2113(4) 0.034(2) Uani 1 1 d . . .
H7 H 0.0847 0.2014 0.1825 0.040 Uiso 1 1 calc R . .
C21 C 0.3180(8) 0.2182(7) 0.2920(5) 0.049(3) Uani 1 1 d . . .
C22 C 0.4186(8) 0.3548(7) 0.3117(5) 0.047(3) Uani 1 1 d . . .
C31 C 0.1400(7) 0.3361(6) 0.1334(4) 0.034(2) Uani 1 1 d . . .
C32 C 0.2633(7) 0.4553(6) 0.1653(5) 0.040(3) Uani 1 1 d . . .
C41 C -0.0518(8) 0.4859(6) 0.2407(4) 0.033(2) Uani 1 1 d . . .
C42 C 0.1223(7) 0.5579(5) 0.2658(4) 0.029(2) Uani 1 1 d . . .
C51 C 0.1285(7) 0.3437(5) 0.4077(4) 0.029(2) Uani 1 1 d . . .
C52 C 0.2540(7) 0.4548(6) 0.4031(5) 0.038(3) Uani 1 1 d . . .
C61 C 0.2767(8) 0.1965(7) 0.4315(5) 0.049(3) Uani 1 1 d . . .
C62 C 0.2679(9) 0.1267(7) 0.4086(7) 0.063(4) Uani 1 1 d . . .
H62 H 0.2685 0.1191 0.3717 0.076 Uiso 1 1 calc R . .
C63 C 0.2582(10) 0.0695(8) 0.4428(7) 0.071(4) Uani 1 1 d . . .
H63 H 0.2523 0.0224 0.4286 0.086 Uiso 1 1 calc R . .
C64 C 0.2572(12) 0.0794(10) 0.4949(7) 0.078(5) Uani 1 1 d . . .
H64 H 0.2535 0.0390 0.5171 0.093 Uiso 1 1 calc R . .
C65 C 0.2610(11) 0.1423(10) 0.5156(7) 0.079(5) Uani 1 1 d . . .
H65 H 0.2559 0.1481 0.5520 0.094 Uiso 1 1 calc R . .
C66 C 0.2724(11) 0.2014(8) 0.4854(6) 0.067(4) Uani 1 1 d . . .
H66 H 0.2776 0.2471 0.5021 0.081 Uiso 1 1 calc R . .
C71 C 0.4396(8) 0.3212(6) 0.4487(5) 0.043(3) Uani 1 1 d . . .
C72 C 0.4870(9) 0.2724(8) 0.4859(6) 0.060(4) Uani 1 1 d . . .
H72 H 0.4632 0.2253 0.4869 0.072 Uiso 1 1 calc R . .
C73 C 0.5682(10) 0.2920(8) 0.5212(6) 0.068(4) Uani 1 1 d . . .
H73 H 0.5990 0.2583 0.5471 0.082 Uiso 1 1 calc R . .
C74 C 0.6054(9) 0.3572(8) 0.5202(6) 0.061(4) Uani 1 1 d . . .
H74 H 0.6634 0.3686 0.5441 0.074 Uiso 1 1 calc R . .
C75 C 0.5603(9) 0.4070(8) 0.4850(6) 0.060(4) Uani 1 1 d . . .
H75 H 0.5847 0.4541 0.4853 0.072 Uiso 1 1 calc R . .
C76 C 0.4774(8) 0.3884(7) 0.4483(5) 0.049(3) Uani 1 1 d . . .
H76 H 0.4468 0.4227 0.4228 0.059 Uiso 1 1 calc R . .
C81 C 0.3223(10) 0.2087(8) 0.1496(6) 0.060(4) Uani 1 1 d . . .
C82 C 0.2765(11) 0.1481(9) 0.1625(7) 0.073(4) Uani 1 1 d . . .
H82 H 0.2492 0.1487 0.1931 0.088 Uiso 1 1 calc R . .
C83 C 0.2706(11) 0.0888(9) 0.1323(7) 0.076(4) Uani 1 1 d . . .
H83 H 0.2409 0.0477 0.1427 0.091 Uiso 1 1 calc R . .
C84 C 0.3054(15) 0.0863(11) 0.0878(9) 0.114(8) Uani 1 1 d . . .
H84 H 0.2937 0.0456 0.0650 0.136 Uiso 1 1 calc R . .
C85 C 0.3554(17) 0.1392(11) 0.0755(8) 0.114(8) Uani 1 1 d . . .
H85 H 0.3865 0.1350 0.0465 0.137 Uiso 1 1 calc R . .
C86 C 0.3623(15) 0.2025(10) 0.1062(7) 0.095(6) Uani 1 1 d . . .
H86 H 0.3957 0.2420 0.0963 0.113 Uiso 1 1 calc R . .
C91 C 0.4729(11) 0.3457(9) 0.1938(6) 0.073(4) Uani 1 1 d . . .
C92 C 0.5446(11) 0.2983(11) 0.1825(8) 0.093(6) Uani 1 1 d . . .
H92 H 0.5281 0.2499 0.1739 0.112 Uiso 1 1 calc R . .
C93 C 0.6324(14) 0.3188(17) 0.1836(10) 0.137(10) Uani 1 1 d . . .
H93 H 0.6781 0.2867 0.1760 0.164 Uiso 1 1 calc R . .
C94 C 0.6538(13) 0.3935(15) 0.1971(9) 0.122(9) Uani 1 1 d . . .
H94 H 0.7158 0.4102 0.1988 0.147 Uiso 1 1 calc R . .
C95 C 0.5899(11) 0.4395(11) 0.2073(7) 0.084(5) Uani 1 1 d . . .
H95 H 0.6050 0.4884 0.2144 0.101 Uiso 1 1 calc R . .
C96 C 0.5006(12) 0.4137(9) 0.2072(8) 0.084(5) Uani 1 1 d . . .
H96 H 0.4565 0.4455 0.2171 0.100 Uiso 1 1 calc R . .
C101 C -0.0735(7) 0.4268(5) 0.1000(4) 0.031(2) Uani 1 1 d . . .
C102 C -0.1494(7) 0.3980(5) 0.1174(4) 0.035(2) Uani 1 1 d . . .
H102 H -0.1476 0.3962 0.1550 0.043 Uiso 1 1 calc R . .
C103 C -0.2282(8) 0.3718(7) 0.0810(5) 0.048(3) Uani 1 1 d . . .
H103 H -0.2799 0.3528 0.0936 0.058 Uiso 1 1 calc R . .
C104 C -0.2295(8) 0.3739(6) 0.0265(5) 0.044(3) Uani 1 1 d . . .
H104 H -0.2822 0.3556 0.0011 0.053 Uiso 1 1 calc R . .
C105 C -0.1543(8) 0.4025(6) 0.0085(5) 0.039(3) Uani 1 1 d . . .
H105 H -0.1556 0.4043 -0.0290 0.047 Uiso 1 1 calc R . .
C106 C -0.0784(7) 0.4280(6) 0.0451(4) 0.034(2) Uani 1 1 d . . .
H106 H -0.0272 0.4473 0.0324 0.041 Uiso 1 1 calc R . .
C111 C 0.0629(7) 0.5750(5) 0.1204(4) 0.031(2) Uani 1 1 d . . .
C112 C -0.0071(8) 0.6016(5) 0.0796(4) 0.035(2) Uani 1 1 d . . .
H112 H -0.0601 0.5728 0.0646 0.042 Uiso 1 1 calc R . .
C113 C -0.0001(9) 0.6701(6) 0.0603(4) 0.041(3) Uani 1 1 d . . .
H113 H -0.0494 0.6884 0.0327 0.049 Uiso 1 1 calc R . .
C114 C 0.0766(9) 0.7122(6) 0.0802(5) 0.044(3) Uani 1 1 d . . .
H114 H 0.0808 0.7587 0.0660 0.053 Uiso 1 1 calc R . .
C115 C 0.1491(8) 0.6860(6) 0.1219(4) 0.041(3) Uani 1 1 d . . .
H115 H 0.2025 0.7145 0.1366 0.049 Uiso 1 1 calc R . .
C116 C 0.1405(8) 0.6184(6) 0.1406(4) 0.035(2) Uani 1 1 d . . .
H116 H 0.1894 0.6001 0.1685 0.042 Uiso 1 1 calc R . .
C121 C -0.0908(7) 0.4295(5) 0.3731(4) 0.031(2) Uani 1 1 d . . .
C122 C -0.1653(7) 0.4071(6) 0.3350(4) 0.037(2) Uani 1 1 d . . .
H122 H -0.1624 0.4088 0.2980 0.045 Uiso 1 1 calc R . .
C123 C -0.2471(8) 0.3814(6) 0.3494(5) 0.045(3) Uani 1 1 d . . .
H123 H -0.2984 0.3648 0.3223 0.054 Uiso 1 1 calc R . .
C124 C -0.2523(8) 0.3805(6) 0.4030(5) 0.047(3) Uani 1 1 d . . .
H124 H -0.3076 0.3643 0.4131 0.056 Uiso 1 1 calc R . .
C125 C -0.1776(9) 0.4029(6) 0.4411(5) 0.048(3) Uani 1 1 d . . .
H125 H -0.1811 0.4023 0.4780 0.058 Uiso 1 1 calc R . .
C126 C -0.0966(7) 0.4267(6) 0.4275(4) 0.039(3) Uani 1 1 d . . .
H126 H -0.0446 0.4412 0.4550 0.047 Uiso 1 1 calc R . .
C131 C 0.0547(7) 0.5733(5) 0.3957(4) 0.030(2) Uani 1 1 d . . .
C132 C -0.0120(8) 0.6009(5) 0.4210(4) 0.035(2) Uani 1 1 d . . .
H132 H -0.0663 0.5734 0.4221 0.042 Uiso 1 1 calc R . .
C133 C -0.0014(9) 0.6676(6) 0.4446(4) 0.040(3) Uani 1 1 d . . .
H133 H -0.0478 0.6853 0.4621 0.048 Uiso 1 1 calc R . .
C134 C 0.0762(9) 0.7087(6) 0.4430(4) 0.044(3) Uani 1 1 d . . .
H134 H 0.0829 0.7548 0.4590 0.053 Uiso 1 1 calc R . .
C135 C 0.1428(8) 0.6833(6) 0.4185(4) 0.036(2) Uani 1 1 d . . .
H135 H 0.1962 0.7117 0.4174 0.043 Uiso 1 1 calc R . .
C136 C 0.1335(7) 0.6160(5) 0.3951(4) 0.033(2) Uani 1 1 d . . .
H136 H 0.1811 0.5986 0.3783 0.040 Uiso 1 1 calc R . .
C1S C 0.398(2) 0.5652(19) 0.3398(13) 0.194(15) Uani 1 1 d D A 1
H1S1 H 0.3706 0.6080 0.3522 0.291 Uiso 1 1 calc R A 1
H1S2 H 0.4457 0.5453 0.3697 0.291 Uiso 1 1 calc R A 1
H1S3 H 0.3493 0.5296 0.3272 0.291 Uiso 1 1 calc R A 1
C2S C 0.439(3) 0.5829(18) 0.2989(14) 0.24(2) Uani 1 1 d D A 1
H2S1 H 0.4602 0.5373 0.2857 0.284 Uiso 1 1 calc R A 1
H2S2 H 0.4974 0.6092 0.3157 0.284 Uiso 1 1 calc R A 1
C3S C 0.400(3) 0.621(2) 0.2540(12) 0.33(4) Uani 1 1 d D A 1
H3S1 H 0.3534 0.5863 0.2339 0.393 Uiso 1 1 calc R A 1
H3S2 H 0.3619 0.6565 0.2685 0.393 Uiso 1 1 calc R A 1
C4S C 0.425(3) 0.657(3) 0.2134(14) 0.36(4) Uani 1 1 d D A 1
H4S1 H 0.4896 0.6394 0.2161 0.432 Uiso 1 1 calc R A 1
H4S2 H 0.4336 0.7060 0.2291 0.432 Uiso 1 1 calc R A 1
C5S C 0.399(3) 0.673(3) 0.1599(14) 0.29(3) Uani 1 1 d D A 1
H5S1 H 0.3551 0.6330 0.1465 0.349 Uiso 1 1 calc R A 1
H5S2 H 0.3581 0.7148 0.1599 0.349 Uiso 1 1 calc R A 1
C6S C 0.436(3) 0.686(3) 0.1165(14) 0.26(2) Uani 1 1 d D A 1
H6S1 H 0.4889 0.7192 0.1268 0.385 Uiso 1 1 calc R A 1
H6S2 H 0.3881 0.7071 0.0876 0.385 Uiso 1 1 calc R A 1
H6S3 H 0.4583 0.6411 0.1037 0.385 Uiso 1 1 calc R A 1
C11S C 0.510(5) 0.023(3) 0.494(2) 0.075(18) Uiso 0.25 1 d PD B -2
H11A H 0.5747 0.0418 0.4997 0.090 Uiso 0.25 1 calc PR B -2
H11B H 0.4649 0.0615 0.4795 0.090 Uiso 0.25 1 calc PR B -2
Cl1S Cl 0.495(6) -0.050(4) 0.449(3) 0.38(4) Uiso 0.25 1 d PD B -2
Cl2S Cl 0.487(7) -0.014(6) 0.553(2) 0.42(5) Uiso 0.25 1 d PD B -2

loop_
_atom_site_aniso_label
_atom_site_aniso_U_11
_atom_site_aniso_U_22
_atom_site_aniso_U_33
_atom_site_aniso_U_23
_atom_site_aniso_U_13
_atom_site_aniso_U_12
Ru1 0.0228(4) 0.0238(4) 0.0218(4) -0.0022(3) 0.0072(3) -0.0040(3)
Ru2 0.0229(4) 0.0328(5) 0.0370(5) -0.0040(4) 0.0107(3) -0.0008(3)
Ru3 0.0257(4) 0.0286(4) 0.0239(4) -0.0026(3) 0.0103(3) -0.0046(3)
Ru4 0.0238(4) 0.0230(4) 0.0221(4) -0.0005(3) 0.0077(3) -0.0026(3)
Ru5 0.0205(4) 0.0239(4) 0.0221(4) -0.0026(3) 0.0050(3) -0.0010(3)
Sn1 0.0306(4) 0.0371(4) 0.0451(4) -0.0026(3) 0.0051(3) -0.0001(3)
Sn2 0.0427(5) 0.0591(6) 0.0571(5) -0.0051(4) 0.0168(4) -0.0008(4)
Sn3 0.0310(4) 0.0296(4) 0.0244(3) 0.0012(3) 0.0085(3) -0.0065(3)
Sn4 0.0251(3) 0.0264(4) 0.0239(3) -0.0020(3) 0.0087(3) 0.0012(3)
O21 0.091(8) 0.040(6) 0.146(11) 0.000(6) 0.050(8) 0.028(5)
O22 0.034(5) 0.118(10) 0.111(9) 0.011(8) 0.009(6) -0.025(6)
O31 0.055(5) 0.064(6) 0.042(5) -0.026(4) 0.003(4) 0.000(4)
O32 0.051(5) 0.063(6) 0.110(8) 0.023(6) 0.048(6) -0.002(5)
O41 0.026(4) 0.063(6) 0.050(5) 0.009(4) 0.008(3) 0.009(4)
O42 0.068(6) 0.031(5) 0.045(5) -0.006(4) 0.019(4) -0.015(4)
O51 0.063(5) 0.050(5) 0.040(4) 0.016(4) 0.029(4) 0.005(4)
O52 0.050(5) 0.041(5) 0.088(7) -0.027(5) -0.025(5) 0.000(4)
C1 0.029(5) 0.027(5) 0.019(4) -0.007(4) 0.009(4) -0.008(4)
C2 0.036(5) 0.032(6) 0.028(5) -0.005(4) 0.007(4) -0.021(5)
C3 0.025(5) 0.030(5) 0.041(6) 0.000(5) 0.007(4) -0.012(4)
C4 0.033(5) 0.031(6) 0.026(5) -0.002(4) 0.011(4) -0.010(4)
C5 0.041(6) 0.028(6) 0.037(6) 0.002(5) 0.006(5) -0.011(5)
C6 0.037(6) 0.023(5) 0.056(7) -0.001(5) 0.014(5) -0.005(4)
C7 0.030(5) 0.030(6) 0.046(6) -0.017(5) 0.018(5) -0.011(4)
C21 0.034(6) 0.047(8) 0.074(9) -0.005(6) 0.027(6) 0.003(5)
C22 0.034(7) 0.053(8) 0.053(7) -0.005(6) 0.007(5) 0.003(6)
C31 0.033(6) 0.034(6) 0.041(6) 0.000(5) 0.019(5) 0.003(5)
C32 0.028(5) 0.042(7) 0.057(7) -0.004(5) 0.021(5) -0.001(5)
C41 0.040(6) 0.034(6) 0.028(5) 0.005(4) 0.011(5) -0.008(5)
C42 0.039(6) 0.030(6) 0.023(5) 0.000(4) 0.015(4) 0.001(5)
C51 0.031(5) 0.031(5) 0.025(5) -0.007(4) 0.004(4) 0.008(4)
C52 0.033(6) 0.029(6) 0.047(6) -0.007(5) -0.004(5) 0.007(5)
C61 0.039(6) 0.045(7) 0.062(8) 0.003(6) 0.011(6) 0.002(5)
C62 0.052(8) 0.048(8) 0.086(10) 0.002(7) 0.006(7) -0.009(6)
C63 0.062(9) 0.044(8) 0.101(13) 0.002(8) 0.003(9) -0.004(7)
C64 0.081(11) 0.073(12) 0.075(11) 0.007(9) 0.009(9) -0.021(9)
C65 0.070(10) 0.082(12) 0.086(12) 0.018(10) 0.022(9) 0.005(9)
C66 0.076(10) 0.056(9) 0.078(10) 0.014(8) 0.035(8) 0.009(8)
C71 0.035(6) 0.044(7) 0.049(7) -0.009(5) 0.008(5) 0.002(5)
C72 0.050(8) 0.053(8) 0.074(9) 0.007(7) 0.009(7) 0.009(6)
C73 0.052(8) 0.063(10) 0.074(10) -0.002(8) -0.018(7) 0.008(7)
C74 0.041(7) 0.062(9) 0.069(9) -0.014(7) -0.015(6) 0.010(7)
C75 0.044(7) 0.054(8) 0.074(9) -0.017(7) -0.004(7) -0.006(6)
C76 0.040(6) 0.051(8) 0.053(7) -0.009(6) 0.005(6) -0.003(6)
C81 0.058(8) 0.062(9) 0.064(9) -0.011(7) 0.022(7) 0.004(7)
C82 0.068(10) 0.071(11) 0.087(11) -0.005(9) 0.032(9) -0.010(8)
C83 0.075(11) 0.061(10) 0.093(12) -0.003(9) 0.021(9) -0.002(8)
C84 0.137(18) 0.083(13) 0.151(19) -0.050(13) 0.095(16) -0.048(13)
C85 0.17(2) 0.093(15) 0.114(16) -0.016(12) 0.097(16) -0.010(14)
C86 0.147(18) 0.081(12) 0.069(11) -0.028(9) 0.055(12) -0.019(12)
C91 0.062(9) 0.088(12) 0.077(10) -0.011(9) 0.035(8) -0.019(9)
C92 0.052(9) 0.116(15) 0.121(15) -0.026(12) 0.041(10) 0.005(9)
C93 0.074(13) 0.22(3) 0.14(2) -0.05(2) 0.064(14) -0.049(16)
C94 0.050(10) 0.19(3) 0.135(19) -0.018(17) 0.030(11) -0.049(14)
C95 0.048(9) 0.105(14) 0.107(13) 0.008(11) 0.030(9) -0.016(9)
C96 0.067(10) 0.069(11) 0.118(14) -0.022(10) 0.027(10) -0.016(9)
C101 0.030(5) 0.027(5) 0.032(5) -0.004(4) 0.003(4) -0.005(4)
C102 0.039(6) 0.031(6) 0.037(6) 0.001(5) 0.010(5) -0.001(5)
C103 0.036(6) 0.048(7) 0.061(8) -0.005(6) 0.014(6) -0.008(5)
C104 0.038(6) 0.038(7) 0.048(7) -0.012(5) -0.009(5) 0.002(5)
C105 0.043(6) 0.033(6) 0.038(6) -0.005(5) 0.004(5) 0.005(5)
C106 0.037(6) 0.032(6) 0.035(6) 0.001(5) 0.013(5) 0.006(5)
C111 0.038(6) 0.026(5) 0.031(5) 0.004(4) 0.014(4) -0.002(4)
C112 0.048(6) 0.028(6) 0.035(6) -0.002(4) 0.022(5) -0.001(5)
C113 0.056(7) 0.033(6) 0.036(6) 0.006(5) 0.016(5) 0.008(5)
C114 0.067(8) 0.030(6) 0.043(6) 0.006(5) 0.030(6) 0.005(6)
C115 0.048(7) 0.042(7) 0.035(6) -0.006(5) 0.015(5) -0.012(5)
C116 0.053(7) 0.034(6) 0.020(5) 0.008(4) 0.012(5) -0.007(5)
C121 0.028(5) 0.031(6) 0.037(6) 0.002(4) 0.015(4) 0.009(4)
C122 0.031(5) 0.047(7) 0.037(6) -0.001(5) 0.016(5) -0.005(5)
C123 0.035(6) 0.048(7) 0.055(7) 0.008(6) 0.014(5) -0.004(5)
C124 0.037(6) 0.040(7) 0.072(8) 0.017(6) 0.032(6) 0.005(5)
C125 0.065(8) 0.040(7) 0.050(7) 0.014(6) 0.034(7) 0.013(6)
C126 0.031(5) 0.044(7) 0.046(6) 0.006(5) 0.016(5) 0.017(5)
C131 0.036(5) 0.025(5) 0.028(5) -0.001(4) 0.004(4) 0.003(4)
C132 0.046(6) 0.029(6) 0.031(5) 0.010(4) 0.010(5) 0.005(5)
C133 0.057(7) 0.028(6) 0.036(6) 0.001(5) 0.015(5) 0.010(5)
C134 0.074(8) 0.031(6) 0.026(5) -0.003(5) 0.006(5) 0.014(6)
C135 0.041(6) 0.029(6) 0.035(6) 0.001(5) -0.001(5) 0.002(5)
C136 0.036(6) 0.032(6) 0.033(5) -0.003(4) 0.008(5) 0.003(5)
C1S 0.20(3) 0.21(4) 0.19(3) 0.05(3) 0.09(3) -0.02(3)
C2S 0.32(6) 0.15(3) 0.28(5) -0.08(3) 0.19(5) -0.11(4)
C3S 0.44(7) 0.42(7) 0.09(2) 0.03(3) -0.01(3) -0.34(6)
C4S 0.25(5) 0.50(10) 0.28(6) 0.16(6) -0.04(5) -0.22(6)
C5S 0.21(4) 0.41(7) 0.23(5) 0.20(5) 0.00(4) -0.06(4)
C6S 0.19(4) 0.43(7) 0.14(3) 0.04(4) 0.01(3) -0.11(4)

loop_
_atom_type_symbol
_atom_type_description
_atom_type_scat_dispersion_real
_atom_type_scat_dispersion_imag
_atom_type_scat_source
C C 0.0033 0.0016 'International Tables Vol C Tables 4.2.6.8 and 6.1.1.4'
H H 0.0000 0.0000 'International Tables Vol C Tables 4.2.6.8 and 6.1.1.4'
O O 0.0106 0.0060 'International Tables Vol C Tables 4.2.6.8 and 6.1.1.4'
Ru Ru -1.2594 0.8363 'International Tables Vol C Tables 4.2.6.8 and 6.1.1.4'
Sn Sn -0.6537 1.4246 'International Tables Vol C Tables 4.2.6.8 and 6.1.1.4'
Cl Cl 0.1484 0.1585 'International Tables Vol C Tables 4.2.6.8 and 6.1.1.4'

loop_
_geom_angle_atom_site_label_1
_geom_angle_atom_site_label_2
_geom_angle_atom_site_label_3
_geom_angle
_geom_angle_site_symmetry_1
_geom_angle_site_symmetry_3
_geom_angle_publ_flag
C1 Ru1 C2 142.2(4) . . ?
C1 Ru1 C7 142.9(3) . . ?
C2 Ru1 C7 37.1(4) . . ?
C1 Ru1 C4 139.7(3) . . ?
C2 Ru1 C4 65.5(3) . . ?
C7 Ru1 C4 77.3(3) . . ?
C1 Ru1 C5 140.4(4) . . ?
C2 Ru1 C5 77.4(4) . . ?
C7 Ru1 C5 65.0(4) . . ?
C4 Ru1 C5 36.7(4) . . ?
C1 Ru1 C3 141.5(4) . . ?
C2 Ru1 C3 35.5(4) . . ?
C7 Ru1 C3 64.9(4) . . ?
C4 Ru1 C3 36.6(3) . . ?
C5 Ru1 C3 65.4(4) . . ?
C1 Ru1 C6 142.1(4) . . ?
C2 Ru1 C6 65.3(4) . . ?
C7 Ru1 C6 35.5(4) . . ?
C4 Ru1 C6 65.6(4) . . ?
C5 Ru1 C6 36.3(4) . . ?
C3 Ru1 C6 76.4(4) . . ?
C1 Ru1 Ru2 47.7(3) . . ?
C2 Ru1 Ru2 140.6(3) . . ?
C7 Ru1 Ru2 108.0(3) . . ?
C4 Ru1 Ru2 138.4(3) . . ?
C5 Ru1 Ru2 106.7(3) . . ?
C3 Ru1 Ru2 170.7(3) . . ?
C6 Ru1 Ru2 94.4(3) . . ?
C1 Ru1 Ru5 47.7(2) . . ?
C2 Ru1 Ru5 156.4(3) . . ?
C7 Ru1 Ru5 156.7(3) . . ?
C4 Ru1 Ru5 95.6(2) . . ?
C5 Ru1 Ru5 96.0(3) . . ?
C3 Ru1 Ru5 121.2(3) . . ?
C6 Ru1 Ru5 121.4(3) . . ?
Ru2 Ru1 Ru5 62.92(3) . . ?
C1 Ru1 Ru3 47.4(2) . . ?
C2 Ru1 Ru3 98.8(2) . . ?
C7 Ru1 Ru3 99.1(3) . . ?
C4 Ru1 Ru3 158.7(3) . . ?
C5 Ru1 Ru3 158.3(3) . . ?
C3 Ru1 Ru3 122.8(3) . . ?
C6 Ru1 Ru3 122.6(3) . . ?
Ru2 Ru1 Ru3 62.79(3) . . ?
Ru5 Ru1 Ru3 95.17(3) . . ?
C1 Ru1 Ru4 47.1(3) . . ?
C2 Ru1 Ru4 107.4(3) . . ?
C7 Ru1 Ru4 140.4(3) . . ?
C4 Ru1 Ru4 106.6(3) . . ?
C5 Ru1 Ru4 138.7(3) . . ?
C3 Ru1 Ru4 94.4(3) . . ?
C6 Ru1 Ru4 170.7(3) . . ?
Ru2 Ru1 Ru4 94.87(3) . . ?
Ru5 Ru1 Ru4 62.84(3) . . ?
Ru3 Ru1 Ru4 62.88(3) . . ?
C21 Ru2 C22 101.1(5) . . ?
C21 Ru2 C1 145.8(4) . . ?
C22 Ru2 C1 113.1(5) . . ?
C21 Ru2 Sn2 80.7(4) . . ?
C22 Ru2 Sn2 82.7(4) . . ?
C1 Ru2 Sn2 102.4(2) . . ?
C21 Ru2 Sn1 80.0(4) . . ?
C22 Ru2 Sn1 85.3(4) . . ?
C1 Ru2 Sn1 102.7(2) . . ?
Sn2 Ru2 Sn1 154.78(4) . . ?
C21 Ru2 Ru1 98.6(3) . . ?
C22 Ru2 Ru1 160.3(4) . . ?
C1 Ru2 Ru1 47.3(2) . . ?
Sn2 Ru2 Ru1 102.14(4) . . ?
Sn1 Ru2 Ru1 96.62(3) . . ?
C21 Ru2 Ru3 121.8(4) . . ?
C22 Ru2 Ru3 110.8(4) . . ?
C1 Ru2 Ru3 45.2(2) . . ?
Sn2 Ru2 Ru3 57.88(3) . . ?
Sn1 Ru2 Ru3 147.30(4) . . ?
Ru1 Ru2 Ru3 58.72(3) . . ?
C21 Ru2 Ru5 124.8(3) . . ?
C22 Ru2 Ru5 107.7(4) . . ?
C1 Ru2 Ru5 45.4(2) . . ?
Sn2 Ru2 Ru5 147.85(4) . . ?
Sn1 Ru2 Ru5 57.28(3) . . ?
Ru1 Ru2 Ru5 58.61(3) . . ?
Ru3 Ru2 Ru5 90.25(3) . . ?
C31 Ru3 C32 99.1(5) . . ?
C31 Ru3 C1 142.5(4) . . ?
C32 Ru3 C1 118.4(4) . . ?
C31 Ru3 Sn3 80.9(3) . . ?
C32 Ru3 Sn3 85.5(3) . . ?
C1 Ru3 Sn3 101.5(3) . . ?
C31 Ru3 Sn2 82.6(3) . . ?
C32 Ru3 Sn2 82.8(3) . . ?
C1 Ru3 Sn2 100.5(3) . . ?
Sn3 Ru3 Sn2 157.89(4) . . ?
C31 Ru3 Ru1 95.4(3) . . ?
C32 Ru3 Ru1 165.5(4) . . ?
C1 Ru3 Ru1 47.2(2) . . ?
Sn3 Ru3 Ru1 95.66(3) . . ?
Sn2 Ru3 Ru1 100.35(4) . . ?
C31 Ru3 Ru2 119.8(3) . . ?
C32 Ru3 Ru2 114.1(4) . . ?
C1 Ru3 Ru2 45.4(3) . . ?
Sn3 Ru3 Ru2 146.24(4) . . ?
Sn2 Ru3 Ru2 55.78(3) . . ?
Ru1 Ru3 Ru2 58.49(3) . . ?
C31 Ru3 Ru4 123.6(3) . . ?
C32 Ru3 Ru4 111.0(3) . . ?
C1 Ru3 Ru4 45.0(3) . . ?
Sn3 Ru3 Ru4 56.54(3) . . ?
Sn2 Ru3 Ru4 145.53(4) . . ?
Ru1 Ru3 Ru4 58.94(3) . . ?
Ru2 Ru3 Ru4 90.06(3) . . ?
C42 Ru4 C41 95.8(4) . . ?
C42 Ru4 C1 107.6(4) . . ?
C41 Ru4 C1 156.5(4) . . ?
C42 Ru4 Sn4 90.2(3) . . ?
C41 Ru4 Sn4 78.1(3) . . ?
C1 Ru4 Sn4 101.7(2) . . ?
C42 Ru4 Sn3 89.9(3) . . ?
C41 Ru4 Sn3 77.8(3) . . ?
C1 Ru4 Sn3 101.3(2) . . ?
Sn4 Ru4 Sn3 155.86(4) . . ?
C42 Ru4 Ru1 154.4(3) . . ?
C41 Ru4 Ru1 109.8(3) . . ?
C1 Ru4 Ru1 46.7(2) . . ?
Sn4 Ru4 Ru1 95.29(3) . . ?
Sn3 Ru4 Ru1 95.04(3) . . ?
C42 Ru4 Ru5 105.9(3) . . ?
C41 Ru4 Ru5 128.8(3) . . ?
C1 Ru4 Ru5 45.2(2) . . ?
Sn4 Ru4 Ru5 56.55(2) . . ?
Sn3 Ru4 Ru5 145.63(4) . . ?
Ru1 Ru4 Ru5 58.16(3) . . ?
C42 Ru4 Ru3 105.5(3) . . ?
C41 Ru4 Ru3 128.5(3) . . ?
C1 Ru4 Ru3 44.9(2) . . ?
Sn4 Ru4 Ru3 145.82(4) . . ?
Sn3 Ru4 Ru3 56.40(3) . . ?
Ru1 Ru4 Ru3 58.19(3) . . ?
Ru5 Ru4 Ru3 89.65(3) . . ?
C52 Ru5 C51 95.7(5) . . ?
C52 Ru5 C1 115.5(4) . . ?
C51 Ru5 C1 148.7(4) . . ?
C52 Ru5 Sn4 87.4(3) . . ?
C51 Ru5 Sn4 79.0(3) . . ?
C1 Ru5 Sn4 101.5(3) . . ?
C52 Ru5 Sn1 87.7(3) . . ?
C51 Ru5 Sn1 78.7(3) . . ?
C1 Ru5 Sn1 101.3(3) . . ?
Sn4 Ru5 Sn1 156.57(4) . . ?
C52 Ru5 Ru1 162.7(4) . . ?
C51 Ru5 Ru1 101.5(3) . . ?
C1 Ru5 Ru1 47.2(2) . . ?
Sn4 Ru5 Ru1 95.85(3) . . ?
Sn1 Ru5 Ru1 95.59(3) . . ?
C52 Ru5 Ru2 111.1(3) . . ?
C51 Ru5 Ru2 124.5(3) . . ?
C1 Ru5 Ru2 45.3(3) . . ?
Sn4 Ru5 Ru2 146.22(4) . . ?
Sn1 Ru5 Ru2 55.95(3) . . ?
Ru1 Ru5 Ru2 58.47(3) . . ?
C52 Ru5 Ru4 110.3(3) . . ?
C51 Ru5 Ru4 125.6(3) . . ?
C1 Ru5 Ru4 45.0(3) . . ?
Sn4 Ru5 Ru4 56.49(2) . . ?
Sn1 Ru5 Ru4 145.82(4) . . ?
Ru1 Ru5 Ru4 59.00(3) . . ?
Ru2 Ru5 Ru4 90.04(3) . . ?
C61 Sn1 C71 100.0(5) . . ?
C61 Sn1 Ru2 128.9(4) . . ?
C71 Sn1 Ru2 118.6(3) . . ?
C61 Sn1 Ru5 121.3(3) . . ?
C71 Sn1 Ru5 120.9(3) . . ?
Ru2 Sn1 Ru5 66.76(3) . . ?
C91 Sn2 C81 105.1(6) . . ?
C91 Sn2 Ru2 115.2(4) . . ?
C81 Sn2 Ru2 125.2(4) . . ?
C91 Sn2 Ru3 122.3(5) . . ?
C81 Sn2 Ru3 119.8(4) . . ?
Ru2 Sn2 Ru3 66.34(3) . . ?
C111 Sn3 C101 103.9(4) . . ?
C111 Sn3 Ru3 123.0(3) . . ?
C101 Sn3 Ru3 119.8(3) . . ?
C111 Sn3 Ru4 117.2(3) . . ?
C101 Sn3 Ru4 123.7(3) . . ?
Ru3 Sn3 Ru4 67.07(3) . . ?
C131 Sn4 C121 104.0(4) . . ?
C131 Sn4 Ru4 118.5(3) . . ?
C121 Sn4 Ru4 123.9(3) . . ?
C131 Sn4 Ru5 120.3(3) . . ?
C121 Sn4 Ru5 120.9(3) . . ?
Ru4 Sn4 Ru5 66.96(3) . . ?
Ru1 C1 Ru3 85.4(3) . . ?
Ru1 C1 Ru4 86.1(3) . . ?
Ru3 C1 Ru4 90.1(4) . . ?
Ru1 C1 Ru2 85.0(4) . . ?
Ru3 C1 Ru2 89.3(3) . . ?
Ru4 C1 Ru2 171.1(5) . . ?
Ru1 C1 Ru5 85.1(3) . . ?
Ru3 C1 Ru5 170.4(5) . . ?
Ru4 C1 Ru5 89.8(3) . . ?
Ru2 C1 Ru5 89.3(4) . . ?
C3 C2 C7 120.0(10) . . ?
C3 C2 Ru1 73.8(6) . . ?
C7 C2 Ru1 72.0(6) . . ?
C2 C3 C4 120.6(10) . . ?
C2 C3 Ru1 70.7(6) . . ?
C4 C3 Ru1 71.0(5) . . ?
C3 C4 C5 118.8(9) . . ?
C3 C4 Ru1 72.4(5) . . ?
C5 C4 Ru1 71.7(6) . . ?
C4 C5 C6 120.8(10) . . ?
C4 C5 Ru1 71.6(6) . . ?
C6 C5 Ru1 74.1(6) . . ?
C7 C6 C5 118.1(10) . . ?
C7 C6 Ru1 69.5(6) . . ?
C5 C6 Ru1 69.5(6) . . ?
C6 C7 C2 121.4(9) . . ?
C6 C7 Ru1 75.0(6) . . ?
C2 C7 Ru1 71.0(5) . . ?
O21 C21 Ru2 178.0(14) . . ?
O22 C22 Ru2 178.0(12) . . ?
O31 C31 Ru3 179.3(9) . . ?
O32 C32 Ru3 173.6(11) . . ?
O41 C41 Ru4 176.5(9) . . ?
O42 C42 Ru4 178.8(9) . . ?
O51 C51 Ru5 178.7(9) . . ?
O52 C52 Ru5 175.8(11) . . ?
C66 C61 C62 116.4(13) . . ?
C66 C61 Sn1 117.2(10) . . ?
C62 C61 Sn1 126.1(10) . . ?
C63 C62 C61 117.2(15) . . ?
C64 C63 C62 122.1(15) . . ?
C65 C64 C63 121.3(17) . . ?
C64 C65 C66 120.6(18) . . ?
C65 C66 C61 122.3(15) . . ?
C76 C71 C72 117.9(12) . . ?
C76 C71 Sn1 121.5(9) . . ?
C72 C71 Sn1 120.7(9) . . ?
C73 C72 C71 119.9(14) . . ?
C74 C73 C72 122.0(14) . . ?
C73 C74 C75 119.9(13) . . ?
C74 C75 C76 119.3(13) . . ?
C71 C76 C75 120.9(13) . . ?
C86 C81 C82 115.8(15) . . ?
C86 C81 Sn2 121.1(12) . . ?
C82 C81 Sn2 123.0(11) . . ?
C83 C82 C81 120.8(15) . . ?
C84 C83 C82 121.6(17) . . ?
C85 C84 C83 120.8(18) . . ?
C84 C85 C86 118.6(17) . . ?
C81 C86 C85 121.9(17) . . ?
C96 C91 C92 115.9(15) . . ?
C96 C91 Sn2 123.5(12) . . ?
C92 C91 Sn2 120.2(13) . . ?
C93 C92 C91 124(2) . . ?
C92 C93 C94 116(2) . . ?
C95 C94 C93 122.7(17) . . ?
C94 C95 C96 118.2(19) . . ?
C91 C96 C95 123.6(17) . . ?
C106 C101 C102 117.4(9) . . ?
C106 C101 Sn3 119.2(7) . . ?
C102 C101 Sn3 123.4(7) . . ?
C101 C102 C103 121.8(10) . . ?
C104 C103 C102 118.6(11) . . ?
C103 C104 C105 120.3(10) . . ?
C106 C105 C104 119.6(10) . . ?
C105 C106 C101 122.3(10) . . ?
C112 C111 C116 118.3(9) . . ?
C112 C111 Sn3 120.0(7) . . ?
C116 C111 Sn3 121.6(7) . . ?
C111 C112 C113 119.9(11) . . ?
C114 C113 C112 121.3(11) . . ?
C113 C114 C115 119.6(10) . . ?
C116 C115 C114 118.1(11) . . ?
C115 C116 C111 122.6(10) . . ?
C122 C121 C126 118.5(9) . . ?
C122 C121 Sn4 123.7(7) . . ?
C126 C121 Sn4 117.8(8) . . ?
C121 C122 C123 121.1(10) . . ?
C124 C123 C122 119.6(11) . . ?
C125 C124 C123 119.3(10) . . ?
C124 C125 C126 121.5(11) . . ?
C125 C126 C121 120.1(11) . . ?
C132 C131 C136 117.2(9) . . ?
C132 C131 Sn4 122.0(8) . . ?
C136 C131 Sn4 120.7(7) . . ?
C133 C132 C131 121.2(10) . . ?
C132 C133 C134 120.4(10) . . ?
C135 C134 C133 119.9(11) . . ?
C134 C135 C136 120.4(11) . . ?
C135 C136 C131 120.9(10) . . ?
C1S C2S C3S 126(4) . . ?
C4S C3S C2S 140(5) . . ?
C3S C4S C5S 144(4) . . ?
C6S C5S C4S 141(5) . . ?
Cl2S C11S Cl1S 103(2) . . ?

loop_
_geom_bond_atom_site_label_1
_geom_bond_atom_site_label_2
_geom_bond_distance
_geom_bond_site_symmetry_2
_geom_bond_publ_flag
Ru1 C1 2.038(9) . ?
Ru1 C2 2.225(9) . ?
Ru1 C7 2.238(10) . ?
Ru1 C4 2.246(9) . ?
Ru1 C5 2.248(10) . ?
Ru1 C3 2.264(9) . ?
Ru1 C6 2.308(10) . ?
Ru1 Ru2 2.7633(11) . ?
Ru1 Ru5 2.7673(10) . ?
Ru1 Ru3 2.7701(10) . ?
Ru1 Ru4 2.7922(11) . ?
Ru2 C21 1.899(13) . ?
Ru2 C22 1.903(12) . ?
Ru2 C1 2.053(10) . ?
Ru2 Sn2 2.6022(12) . ?
Ru2 Sn1 2.6027(11) . ?
Ru2 Ru3 2.8825(12) . ?
Ru2 Ru5 2.8864(11) . ?
Ru3 C31 1.875(11) . ?
Ru3 C32 1.893(11) . ?
Ru3 C1 2.047(8) . ?
Ru3 Sn3 2.6239(11) . ?
Ru3 Sn2 2.6654(12) . ?
Ru3 Ru4 2.9012(10) . ?
Ru4 C42 1.894(10) . ?
Ru4 C41 1.911(11) . ?
Ru4 C1 2.051(10) . ?
Ru4 Sn4 2.6261(9) . ?
Ru4 Sn3 2.6280(10) . ?
Ru4 Ru5 2.8983(11) . ?
Ru5 C52 1.877(11) . ?
Ru5 C51 1.888(10) . ?
Ru5 C1 2.056(8) . ?
Ru5 Sn4 2.6278(10) . ?
Ru5 Sn1 2.6429(11) . ?
Sn1 C61 2.145(13) . ?
Sn1 C71 2.153(11) . ?
Sn2 C91 2.128(14) . ?
Sn2 C81 2.156(14) . ?
Sn3 C111 2.146(10) . ?
Sn3 C101 2.156(10) . ?
Sn4 C131 2.147(10) . ?
Sn4 C121 2.165(10) . ?
O21 C21 1.142(15) . ?
O22 C22 1.140(14) . ?
O31 C31 1.155(13) . ?
O32 C32 1.147(13) . ?
O41 C41 1.137(12) . ?
O42 C42 1.151(12) . ?
O51 C51 1.146(12) . ?
O52 C52 1.142(13) . ?
C2 C3 1.370(14) . ?
C2 C7 1.419(15) . ?
C3 C4 1.416(14) . ?
C4 C5 1.416(15) . ?
C5 C6 1.422(15) . ?
C6 C7 1.387(15) . ?
C61 C66 1.386(19) . ?
C61 C62 1.425(18) . ?
C62 C63 1.41(2) . ?
C63 C64 1.34(2) . ?
C64 C65 1.28(2) . ?
C65 C66 1.38(2) . ?
C71 C76 1.373(17) . ?
C71 C72 1.386(17) . ?
C72 C73 1.368(19) . ?
C73 C74 1.34(2) . ?
C74 C75 1.357(19) . ?
C75 C76 1.398(17) . ?
C81 C86 1.362(19) . ?
C81 C82 1.39(2) . ?
C82 C83 1.34(2) . ?
C83 C84 1.34(2) . ?
C84 C85 1.31(2) . ?
C85 C86 1.41(2) . ?
C91 C96 1.35(2) . ?
C91 C92 1.45(2) . ?
C92 C93 1.33(2) . ?
C93 C94 1.46(3) . ?
C94 C95 1.34(3) . ?
C95 C96 1.39(2) . ?
C101 C106 1.380(14) . ?
C101 C102 1.388(14) . ?
C102 C103 1.396(16) . ?
C103 C104 1.382(17) . ?
C104 C105 1.387(16) . ?
C105 C106 1.366(15) . ?
C111 C112 1.378(15) . ?
C111 C116 1.395(15) . ?
C112 C113 1.385(15) . ?
C113 C114 1.371(17) . ?
C114 C115 1.409(16) . ?
C115 C116 1.367(15) . ?
C121 C122 1.351(15) . ?
C121 C126 1.406(14) . ?
C122 C123 1.410(14) . ?
C123 C124 1.379(17) . ?
C124 C125 1.355(18) . ?
C125 C126 1.377(16) . ?
C131 C132 1.381(14) . ?
C131 C136 1.405(14) . ?
C132 C133 1.378(15) . ?
C133 C134 1.379(17) . ?
C134 C135 1.351(15) . ?
C135 C136 1.386(14) . ?
C1S C2S 1.35(2) . ?
C2S C3S 1.36(2) . ?
C3S C4S 1.36(2) . ?
C4S C5S 1.36(2) . ?
C5S C6S 1.36(2) . ?
C11S Cl2S 1.752(10) . ?
C11S Cl1S 1.753(10) . ?
